data_7223647
loop_
_publ_author_name
'Yao, Peng-Fei'
'Liu, Han-Fu'
'Huang, Fu-Ping'
'Feng, Fang-lin'
'Qin, Xiao-Huan'
'Huang, Mei-Li'
'Yu, Qing'
'Bian, He-Dong'

_publ_section_title
;
 A family of Zn(ii)/Cd(ii) halide systems incorporating
 5,5&#x2032;-di(pyridin-2-yl)-3,3&#x2032;-bi(1,2,4-triazole)
;
_journal_issue 6
_journal_name_full CrystEngComm
_journal_page_first 938
_journal_paper_doi 10.1039/C5CE02236C
_journal_volume 18
_journal_year 2016
_chemical_formula_moiety '0.33(C126 H72 Cd18 Cl18 N72), 2(O1)'
_chemical_formula_sum 'C42 H24 Cd6 Cl6 N24 O2'
_chemical_formula_weight 1783.95
_chemical_name_systematic
;
 ? 
;
_space_group_crystal_system trigonal
_space_group_IT_number 148
_space_group_name_Hall '-R 3'
_space_group_name_H-M_alt 'R -3'
_symmetry_space_group_name_Hall '-R 3'
_symmetry_space_group_name_H-M 'R -3 :H'
_atom_sites_solution_hydrogens geom
_atom_sites_solution_primary direct
_atom_sites_solution_secondary difmap
_audit_creation_date 2015-09-28
_audit_creation_method
;
  Olex2 1.2-ac2
  (compiled 2012.03.06 svn.r2239, GUI svn.r4109)
;
_audit_update_record
;
2015-11-17 deposited with the CCDC.
2015-12-30 downloaded from the CCDC.
;
_cell_angle_alpha 90.00
_cell_angle_beta 90.00
_cell_angle_gamma 120.00
_cell_formula_units_Z 3
_cell_length_a 21.4709(14)
_cell_length_b 21.4709(14)
_cell_length_c 11.9690(11)
_cell_measurement_reflns_used 1525
_cell_measurement_temperature 293(2)
_cell_measurement_theta_max 28.3829
_cell_measurement_theta_min 2.7695
_cell_volume 4778.5(6)
_computing_cell_refinement
;
CrysAlisPro, Agilent Technologies,
Version 1.171.35.19 (release 27-10-2011 CrysAlis171 .NET)
(compiled Oct 27 2011,15:02:11)
;
_computing_data_collection
;
CrysAlisPro, Agilent Technologies,
Version 1.171.35.19 (release 27-10-2011 CrysAlis171 .NET)
(compiled Oct 27 2011,15:02:11)
;
_computing_data_reduction
;
CrysAlisPro, Agilent Technologies,
Version 1.171.35.19 (release 27-10-2011 CrysAlis171 .NET)
(compiled Oct 27 2011,15:02:11)
;
_computing_molecular_graphics
;
O. V. Dolomanov, L. J. Bourhis, R. J. Gildea, J. A. K. Howard and H. Puschmann,
OLEX2: a complete structure solution, refinement and analysis program.
J. Appl. Cryst. (2009). 42, 339-341.
;
_computing_publication_material
;
O. V. Dolomanov, L. J. Bourhis, R. J. Gildea, J. A. K. Howard and H. Puschmann,
OLEX2: a complete structure solution, refinement and analysis program.
J. Appl. Cryst. (2009). 42, 339-341.
;
_computing_structure_refinement
;
XL, G.M. Sheldrick, Acta Cryst.
(2008). A64, 112-122
;
_computing_structure_solution 'SHELXS-97 (Sheldrick, 1990)'
_diffrn_ambient_temperature 293(2)
_diffrn_detector_area_resol_mean 16.1623
_diffrn_measured_fraction_theta_full 0.999
_diffrn_measured_fraction_theta_max 0.999
_diffrn_measurement_details
;
  1 omega  -81.00    6.00   1.0000   10.0000
omega____ theta____ kappa____ phi______ frames
    -      -20.3518  -76.0000  139.0000 87

  2 omega  -53.00   -7.00   1.0000   10.0000
omega____ theta____ kappa____ phi______ frames
    -       21.4455  -19.0000   60.0000 46

  3 omega  -53.00  -21.00   1.0000   10.0000
omega____ theta____ kappa____ phi______ frames
    -      -20.3518   77.0000 -120.0000 32
;
_diffrn_measurement_device_type 'SuperNova, Single source at offset), Eos'
_diffrn_measurement_method '\w scans'
_diffrn_orient_matrix_UB_11 0.0289724000
_diffrn_orient_matrix_UB_12 -0.0063798000
_diffrn_orient_matrix_UB_13 0.0093090000
_diffrn_orient_matrix_UB_21 0.0123826000
_diffrn_orient_matrix_UB_22 0.0113653000
_diffrn_orient_matrix_UB_23 -0.0553341000
_diffrn_orient_matrix_UB_31 0.0215003000
_diffrn_orient_matrix_UB_32 0.0358600000
_diffrn_orient_matrix_UB_33 0.0191243000
_diffrn_radiation_monochromator mirror
_diffrn_radiation_type 'Mo K\a'
_diffrn_radiation_wavelength 0.7107
_diffrn_reflns_av_R_equivalents 0.0390
_diffrn_reflns_av_unetI/netI 0.0650
_diffrn_reflns_limit_h_max 23
_diffrn_reflns_limit_h_min -23
_diffrn_reflns_limit_k_max 26
_diffrn_reflns_limit_k_min -26
_diffrn_reflns_limit_l_max 12
_diffrn_reflns_limit_l_min -14
_diffrn_reflns_number 4659
_diffrn_reflns_theta_full 26.37
_diffrn_reflns_theta_max 26.37
_diffrn_reflns_theta_min 2.77
_diffrn_source 'SuperNova (Mo) X-ray Source'
_exptl_absorpt_coefficient_mu 2.272
_exptl_absorpt_correction_T_max 1.00000
_exptl_absorpt_correction_T_min 0.97287
_exptl_absorpt_correction_type multi-scan
_exptl_absorpt_process_details
;
CrysAlisPro, Agilent Technologies,
Version 1.171.35.19 (release 27-10-2011 CrysAlis171 .NET)
(compiled Oct 27 2011,15:02:11)
Empirical absorption correction using spherical harmonics,
 implemented in SCALE3 ABSPACK scaling algorithm.
;
_exptl_crystal_colour colourless
_exptl_crystal_density_diffrn 1.860
_exptl_crystal_density_method 'not measured'
_exptl_crystal_description block
_exptl_crystal_F_000 2550
_exptl_crystal_size_max 0.33
_exptl_crystal_size_mid 0.21
_exptl_crystal_size_min 0.12
_refine_diff_density_max 0.657
_refine_diff_density_min -0.818
_refine_diff_density_rms 0.117
_refine_ls_extinction_method none
_refine_ls_goodness_of_fit_ref 1.087
_refine_ls_hydrogen_treatment mixed
_refine_ls_matrix_type full
_refine_ls_number_parameters 128
_refine_ls_number_reflns 2176
_refine_ls_number_restraints 0
_refine_ls_restrained_S_all 1.087
_refine_ls_R_factor_all 0.0703
_refine_ls_R_factor_gt 0.0435
_refine_ls_shift/su_max 0.000
_refine_ls_shift/su_mean 0.000
_refine_ls_structure_factor_coef Fsqd
_refine_ls_weighting_details 'calc w=1/[\s^2^(Fo^2^)+(0.0269P)^2^+8.2522P] where P=(Fo^2^+2Fc^2^)/3'
_refine_ls_weighting_scheme calc
_refine_ls_wR_factor_gt 0.0851
_refine_ls_wR_factor_ref 0.1011
_reflns_number_gt 1573
_reflns_number_total 2176
_reflns_threshold_expression >2sigma(I)
_cod_data_source_file c5ce02236c2.cif
_cod_data_source_block 0215-ypf-008a
_cod_depositor_comments 'Adding full bibliography for 7223645--7223650.cif.'
_cod_database_code 7223647
_reflns_odcompleteness_completeness 99.86
_reflns_odcompleteness_iscentric 1
_reflns_odcompleteness_theta 26.32

loop_
_space_group_symop_id
_space_group_symop_operation_xyz
1 'x, y, z'
2 '-y, x-y, z'
3 '-x+y, -x, z'
4 'x+2/3, y+1/3, z+1/3'
5 '-y+2/3, x-y+1/3, z+1/3'
6 '-x+y+2/3, -x+1/3, z+1/3'
7 'x+1/3, y+2/3, z+2/3'
8 '-y+1/3, x-y+2/3, z+2/3'
9 '-x+y+1/3, -x+2/3, z+2/3'
10 '-x, -y, -z'
11 'y, -x+y, -z'
12 'x-y, x, -z'
13 '-x+2/3, -y+1/3, -z+1/3'
14 'y+2/3, -x+y+1/3, -z+1/3'
15 'x-y+2/3, x+1/3, -z+1/3'
16 '-x+1/3, -y+2/3, -z+2/3'
17 'y+1/3, -x+y+2/3, -z+2/3'
18 'x-y+1/3, x+2/3, -z+2/3'

loop_
_atom_site_label
_atom_site_type_symbol
_atom_site_fract_x
_atom_site_fract_y
_atom_site_fract_z
_atom_site_U_iso_or_equiv
_atom_site_adp_type
_atom_site_occupancy
_atom_site_symmetry_multiplicity
_atom_site_calc_flag
_atom_site_refinement_flags
_atom_site_disorder_assembly
_atom_site_disorder_group
Cd1 Cd 0.14060(2) 0.20848(2) 0.02260(4) 0.04498(19) Uani 1 1 d . . .
Cl1 Cl 0.02187(8) 0.13636(9) 0.12244(15) 0.0574(5) Uani 1 1 d . . .
O1 O 0.0000 0.0000 0.311(6) 0.18(2) Uiso 0.25 3 d SP . .
N1 N 0.2581(2) 0.1611(2) 0.0907(4) 0.0371(11) Uani 1 1 d . . .
N2 N 0.2324(2) 0.2074(2) 0.1023(4) 0.0347(11) Uani 1 1 d . . .
N4 N 0.2036(3) 0.3117(2) 0.1550(4) 0.0450(13) Uani 1 1 d . . .
N5 N 0.3266(2) 0.2453(2) 0.2168(4) 0.0390(12) Uani 1 1 d . . .
C1 C 0.1895(4) 0.3646(4) 0.1756(7) 0.072(2) Uani 1 1 d . . .
H1 H 0.1503 0.3636 0.1408 0.086 Uiso 1 1 calc R . .
C2 C 0.2309(5) 0.4201(4) 0.2462(7) 0.082(3) Uani 1 1 d . . .
H2 H 0.2189 0.4555 0.2599 0.099 Uiso 1 1 calc R . .
C3 C 0.2890(4) 0.4240(4) 0.2963(7) 0.078(2) Uani 1 1 d . . .
H3 H 0.3179 0.4624 0.3429 0.093 Uiso 1 1 calc R . .
C4 C 0.3049(4) 0.3705(3) 0.2773(6) 0.0576(18) Uani 1 1 d . . .
H4 H 0.3442 0.3713 0.3115 0.069 Uiso 1 1 calc R . .
C5 C 0.2608(3) 0.3153(3) 0.2060(5) 0.0392(14) Uani 1 1 d . . .
C6 C 0.2743(3) 0.2561(3) 0.1759(5) 0.0357(13) Uani 1 1 d . . .
C7 C 0.3130(3) 0.1851(3) 0.1612(5) 0.0365(13) Uani 1 1 d . . .
O2 O 0.1090(19) 0.0862(19) 0.329(3) 0.108(13) Uiso 0.17 1 d P A 1
O2' O 0.049(4) 0.037(7) 0.466(8) 0.16(5) Uiso 0.08 1 d P . 2

loop_
_atom_site_aniso_label
_atom_site_aniso_U_11
_atom_site_aniso_U_22
_atom_site_aniso_U_33
_atom_site_aniso_U_23
_atom_site_aniso_U_13
_atom_site_aniso_U_12
Cd1 0.0394(3) 0.0504(3) 0.0573(3) -0.0048(2) -0.0125(2) 0.0316(2)
Cl1 0.0462(9) 0.0700(11) 0.0535(10) 0.0118(9) 0.0012(8) 0.0271(8)
N1 0.035(2) 0.029(2) 0.053(3) -0.007(2) -0.014(2) 0.020(2)
N2 0.034(2) 0.032(2) 0.045(3) -0.010(2) -0.013(2) 0.021(2)
N4 0.055(3) 0.042(3) 0.054(3) -0.002(3) 0.000(3) 0.036(3)
N5 0.035(2) 0.031(2) 0.053(3) -0.008(2) -0.014(2) 0.018(2)
C1 0.086(5) 0.064(5) 0.089(6) -0.008(5) -0.006(5) 0.055(4)
C2 0.110(7) 0.069(5) 0.099(7) -0.015(5) 0.004(6) 0.067(5)
C3 0.091(6) 0.048(4) 0.088(7) -0.031(4) -0.013(5) 0.031(4)
C4 0.070(5) 0.043(4) 0.060(5) -0.015(4) -0.012(4) 0.028(3)
C5 0.044(3) 0.034(3) 0.042(4) -0.001(3) 0.002(3) 0.022(3)
C6 0.035(3) 0.030(3) 0.043(3) 0.001(3) -0.003(3) 0.017(2)
C7 0.027(3) 0.033(3) 0.050(4) -0.004(3) -0.010(3) 0.015(2)

loop_
_atom_type_symbol
_atom_type_description
_atom_type_scat_dispersion_real
_atom_type_scat_dispersion_imag
_atom_type_scat_source
C C 0.0033 0.0016 'International Tables Vol C Tables 4.2.6.8 and 6.1.1.4'
H H 0.0000 0.0000 'International Tables Vol C Tables 4.2.6.8 and 6.1.1.4'
Cd Cd -0.8075 1.2024 'International Tables Vol C Tables 4.2.6.8 and 6.1.1.4'
Cl Cl 0.1484 0.1585 'International Tables Vol C Tables 4.2.6.8 and 6.1.1.4'
N N 0.0061 0.0033 'International Tables Vol C Tables 4.2.6.8 and 6.1.1.4'
O O 0.0106 0.0060 'International Tables Vol C Tables 4.2.6.8 and 6.1.1.4'

loop_
_geom_angle_atom_site_label_1
_geom_angle_atom_site_label_2
_geom_angle_atom_site_label_3
_geom_angle
_geom_angle_site_symmetry_1
_geom_angle_site_symmetry_3
Cl1 Cd1 Cl1 101.82(8) . 11
N1 Cd1 Cl1 96.01(13) 12 11
N1 Cd1 Cl1 92.60(11) 12 .
N1 Cd1 N4 97.72(16) 12 .
N2 Cd1 Cl1 115.05(13) . .
N2 Cd1 Cl1 88.03(11) . 11
N2 Cd1 N1 150.66(16) . 12
N2 Cd1 N4 69.11(15) . .
N4 Cd1 Cl1 100.19(12) . .
N4 Cd1 Cl1 153.40(11) . 11
Cd1 Cl1 Cd1 101.48(6) . 12
N2 N1 Cd1 122.5(3) . 11
C7 N1 Cd1 132.6(3) . 11
C7 N1 N2 104.9(4) . .
N1 N2 Cd1 130.9(3) . .
C6 N2 Cd1 122.8(3) . .
C6 N2 N1 106.4(4) . .
C1 N4 Cd1 128.2(5) . .
C1 N4 C5 117.2(6) . .
C5 N4 Cd1 114.5(3) . .
C6 N5 C7 100.7(4) . .
N4 C1 H1 118.9 . .
N4 C1 C2 122.1(7) . .
C2 C1 H1 118.9 . .
C1 C2 H2 119.8 . .
C3 C2 C1 120.4(7) . .
C3 C2 H2 119.8 . .
C2 C3 H3 120.5 . .
C2 C3 C4 119.0(7) . .
C4 C3 H3 120.5 . .
C3 C4 H4 120.9 . .
C3 C4 C5 118.1(7) . .
C5 C4 H4 120.9 . .
N4 C5 C4 123.1(5) . .
N4 C5 C6 113.9(5) . .
C4 C5 C6 122.9(5) . .
N2 C6 N5 113.8(4) . .
N2 C6 C5 119.6(5) . .
N5 C6 C5 126.6(5) . .
N1 C7 N5 114.3(4) . .
N1 C7 C7 120.5(6) . 13
N5 C7 C7 125.2(6) . 13
O2' O2' O2' 82(10) 12_556 11_556
O2' O2' O2' 90.00(3) 12_556 3
O2' O2' O2' 49(5) 11_556 3
O2' O2' O2' 49(5) 12_556 2
O2' O2' O2' 90.00(3) 11_556 2
O2' O2' O2' 60.000(15) 3 2

loop_
_geom_bond_atom_site_label_1
_geom_bond_atom_site_label_2
_geom_bond_distance
_geom_bond_site_symmetry_2
Cd1 Cl1 2.6289(17) 11
Cd1 Cl1 2.5253(16) .
Cd1 N1 2.202(4) 12
Cd1 N2 2.200(4) .
Cd1 N4 2.500(5) .
Cl1 Cd1 2.6289(17) 12
N1 Cd1 2.202(4) 11
N1 N2 1.365(5) .
N1 C7 1.326(6) .
N2 C6 1.317(6) .
N4 C1 1.338(7) .
N4 C5 1.339(7) .
N5 C6 1.348(6) .
N5 C7 1.349(7) .
C1 H1 0.9300 .
C1 C2 1.366(10) .
C2 H2 0.9300 .
C2 C3 1.349(10) .
C3 H3 0.9300 .
C3 C4 1.372(9) .
C4 H4 0.9300 .
C4 C5 1.381(8) .
C5 C6 1.482(7) .
C7 C7 1.448(10) 13
O2' O2' 1.26(12) 12_556
O2' O2' 1.26(12) 11_556
O2' O2' 1.66(12) 3
O2' O2' 1.66(12) 2

loop_
_geom_torsion_atom_site_label_1
_geom_torsion_atom_site_label_2
_geom_torsion_atom_site_label_3
_geom_torsion_atom_site_label_4
_geom_torsion
_geom_torsion_site_symmetry_1
_geom_torsion_site_symmetry_4
Cd1 N1 N2 Cd1 0.3(7) 11 .
Cd1 N1 N2 C6 179.9(4) 11 .
Cd1 N1 C7 N5 -179.8(4) 11 .
Cd1 N1 C7 C7 1.3(11) 11 13
Cd1 N2 C6 N5 178.7(4) . .
Cd1 N2 C6 C5 -1.2(7) . .
Cd1 N4 C1 C2 -176.5(6) . .
Cd1 N4 C5 C4 176.3(5) . .
Cd1 N4 C5 C6 -1.5(6) . .
Cl1 Cd1 Cl1 Cd1 -78.28(7) 11 12
Cl1 Cd1 N2 N1 88.0(5) . .
Cl1 Cd1 N2 N1 -14.1(5) 11 .
Cl1 Cd1 N2 C6 166.4(4) 11 .
Cl1 Cd1 N2 C6 -91.5(4) . .
Cl1 Cd1 N4 C1 -70.1(6) . .
Cl1 Cd1 N4 C1 144.5(5) 11 .
Cl1 Cd1 N4 C5 -31.7(6) 11 .
Cl1 Cd1 N4 C5 113.8(4) . .
N1 Cd1 Cl1 Cd1 18.42(14) 12 12
N1 Cd1 N2 N1 -112.9(3) 12 .
N1 Cd1 N2 C6 67.6(6) 12 .
N1 Cd1 N4 C1 24.0(6) 12 .
N1 Cd1 N4 C5 -152.1(4) 12 .
N1 N2 C6 N5 -0.9(6) . .
N1 N2 C6 C5 179.2(5) . .
N2 Cd1 Cl1 Cd1 -171.67(12) . 12
N2 Cd1 N4 C1 176.9(6) . .
N2 Cd1 N4 C5 0.7(4) . .
N2 N1 C7 N5 -1.5(7) . .
N2 N1 C7 C7 179.6(7) . 13
N4 Cd1 Cl1 Cd1 116.75(12) . 12
N4 Cd1 N2 N1 179.7(5) . .
N4 Cd1 N2 C6 0.3(4) . .
N4 C1 C2 C3 1.4(14) . .
N4 C5 C6 N2 1.8(8) . .
N4 C5 C6 N5 -178.0(5) . .
C1 N4 C5 C4 -0.2(10) . .
C1 N4 C5 C6 -178.0(6) . .
C1 C2 C3 C4 -1.6(14) . .
C2 C3 C4 C5 1.0(12) . .
C3 C4 C5 N4 -0.1(11) . .
C3 C4 C5 C6 177.6(7) . .
C4 C5 C6 N2 -176.0(6) . .
C4 C5 C6 N5 4.1(10) . .
C5 N4 C1 C2 -0.4(11) . .
C6 N5 C7 N1 0.9(7) . .
C6 N5 C7 C7 179.8(8) . 13
C7 N1 N2 Cd1 -178.1(4) . .
C7 N1 N2 C6 1.4(6) . .
C7 N5 C6 N2 0.0(6) . .
C7 N5 C6 C5 179.9(6) . .
